data_2215348
loop_
_publ_author_name
'Yang, Shu-Ping'
'Wang, Da-Qi'
'Han, Li-Jun'
'Xia, Hai-Tao'

_publ_section_title
;
 1,3-Bis(2-hydroxybenzyl)-2,2-dimethyl-2,3-dihydro-1<i>H</i>-benzimidazole
;
_journal_coeditor_code BG2092
_journal_issue 10
_journal_name_full 'Acta Crystallographica Section E'
_journal_page_first o4088
_journal_page_last o4088
_journal_paper_doi 10.1107/S1600536807044601
_journal_volume 63
_journal_year 2007
_chemical_formula_iupac 'C23 H24 N2 O2'
_chemical_formula_moiety 'C23 H24 N2 O2'
_chemical_formula_sum 'C23 H24 N2 O2'
_chemical_formula_weight 360.44
_chemical_name_systematic
;
1,3-Bis(2-hydroxybenzyl)-2,2-dimethyl-2,3-dihydro-1<i>H</i>-benzimidazole
;
_space_group_IT_number 31
_symmetry_cell_setting orthorhombic
_symmetry_space_group_name_Hall 'P 2ac -2'
_symmetry_space_group_name_H-M 'P m n 21'
_atom_sites_solution_hydrogens geom
_atom_sites_solution_primary direct
_atom_sites_solution_secondary difmap
_audit_creation_method SHELXL-97
_cell_angle_alpha 90.00
_cell_angle_beta 90.00
_cell_angle_gamma 90.00
_cell_formula_units_Z 2
_cell_length_a 19.137(2)
_cell_length_b 8.0716(15)
_cell_length_c 6.1464(13)
_cell_measurement_reflns_used 2085
_cell_measurement_temperature 298(2)
_cell_measurement_theta_max 26.192
_cell_measurement_theta_min 2.524
_cell_volume 949.4(3)
_computing_cell_refinement 'SAINT (Siemens, 1996)'
_computing_data_collection 'SMART (Siemens, 1996)'
_computing_data_reduction 'SAINT (Siemens, 1996)'
_computing_molecular_graphics 'SHELXTL (Sheldrick, 1997b)'
_computing_publication_material 'SHELXTL (Sheldrick, 1997b)'
_computing_structure_refinement 'SHELXL97 (Sheldrick, 1997a)'
_computing_structure_solution 'SHELXS97 (Sheldrick, 1997a)'
_diffrn_ambient_temperature 298(2)
_diffrn_measured_fraction_theta_full 0.983
_diffrn_measured_fraction_theta_max 0.983
_diffrn_measurement_device_type 'Siemens SMART 1000 CCD area-detector'
_diffrn_measurement_method '\f and \w scans'
_diffrn_radiation_monochromator graphite
_diffrn_radiation_source 'fine-focus sealed tube'
_diffrn_radiation_type MoK\a
_diffrn_radiation_wavelength 0.71073
_diffrn_reflns_av_R_equivalents 0.0322
_diffrn_reflns_av_sigmaI/netI 0.0255
_diffrn_reflns_limit_h_max 22
_diffrn_reflns_limit_h_min -22
_diffrn_reflns_limit_k_max 9
_diffrn_reflns_limit_k_min -7
_diffrn_reflns_limit_l_max 7
_diffrn_reflns_limit_l_min -7
_diffrn_reflns_number 4535
_diffrn_reflns_theta_full 25.00
_diffrn_reflns_theta_max 25.00
_diffrn_reflns_theta_min 2.13
_diffrn_standards_number 0
_exptl_absorpt_coefficient_mu 0.081
_exptl_absorpt_correction_T_max 0.99
_exptl_absorpt_correction_T_min 0.98
_exptl_absorpt_correction_type multi-scan
_exptl_absorpt_process_details 'SADABS (Sheldrick, 1996)'
_exptl_crystal_colour yellow
_exptl_crystal_density_diffrn 1.261
_exptl_crystal_density_method 'not measured'
_exptl_crystal_description block
_exptl_crystal_F_000 384
_exptl_crystal_size_max 0.21
_exptl_crystal_size_mid 0.17
_exptl_crystal_size_min 0.16
_refine_diff_density_max 0.113
_refine_diff_density_min -0.194
_refine_ls_extinction_method none
_refine_ls_goodness_of_fit_ref 1.189
_refine_ls_hydrogen_treatment constr
_refine_ls_matrix_type full
_refine_ls_number_parameters 128
_refine_ls_number_reflns 934
_refine_ls_number_restraints 1
_refine_ls_restrained_S_all 1.189
_refine_ls_R_factor_all 0.0471
_refine_ls_R_factor_gt 0.0379
_refine_ls_shift/su_max 0.000
_refine_ls_shift/su_mean 0.000
_refine_ls_structure_factor_coef Fsqd
_refine_ls_weighting_details 'calc w=1/[\s^2^(Fo^2^)+(0.0649P)^2^+0.1011P] where P=(Fo^2^+2Fc^2^)/3'
_refine_ls_weighting_scheme calc
_refine_ls_wR_factor_gt 0.1028
_refine_ls_wR_factor_ref 0.1179
_reflns_number_gt 810
_reflns_number_total 934
_reflns_threshold_expression I>2\s(I)
_cod_data_source_file bg2092.cif
_cod_data_source_block I
_cod_depositor_comments
;
The following automatic conversions were performed:
'_symmetry_cell_setting' value 'Orthorhombic' changed to 'orthorhombic'
according to '/home/saulius/struct/CIF-dictionaries/cif_core.dic'
dictionary named 'cif_core.dic' version 2.4.1 from 2010-06-29.

Automatic conversion script
Id: cif_fix_enum 1527 2010-12-29 10:47:43Z saulius 

The following automatic conversions were performed:

'_symmetry_cell_setting' value 'Orthorhombic' changed to
'orthorhombic' according to
/home/saulius/struct/CIF-dictionaries/cif_core.dic dictionary named
'cif_core.dic' version 2.4.1 from 2010-06-29.

Automatic conversion script
Id: cif_fix_values 1715 2011-07-08 13:25:40Z adriana 
;
_cod_original_sg_symbol_H-M Pmn21
_cod_database_code 2215348
_cod_database_fobs_code 2215348

loop_
_symmetry_equiv_pos_as_xyz
'x, y, z'
'-x+1/2, -y, z+1/2'
'x+1/2, -y, z+1/2'
'-x, y, z'

loop_
_atom_site_type_symbol
_atom_site_label
_atom_site_fract_x
_atom_site_fract_y
_atom_site_fract_z
_atom_site_U_iso_or_equiv
_atom_site_adp_type
_atom_site_calc_flag
_atom_site_refinement_flags
_atom_site_occupancy
N N1 0.05992(13) 0.7643(3) 0.2677(4) 0.0380(7) Uani d . 1
O O1 0.11741(12) 0.5707(3) -0.0445(4) 0.0562(7) Uani d . 1
H H1 0.0866 0.6049 0.0366 0.084 Uiso calc R 1
C C1 0.13090(16) 0.7587(4) 0.3599(6) 0.0475(9) Uani d . 1
H H1A 0.1343 0.6644 0.4572 0.057 Uiso calc R 1
H H1B 0.1387 0.8581 0.4453 0.057 Uiso calc R 1
C C2 0.18718(17) 0.7456(4) 0.1898(6) 0.0415(8) Uani d . 1
C C3 0.17888(16) 0.6515(4) 0.0007(6) 0.0403(8) Uani d . 1
C C4 0.23433(18) 0.6332(4) -0.1444(7) 0.0501(9) Uani d . 1
H H4 0.2283 0.5712 -0.2706 0.060 Uiso calc R 1
C C5 0.2979(2) 0.7061(5) -0.1026(7) 0.0596(11) Uani d . 1
H H5 0.3345 0.6926 -0.2004 0.072 Uiso calc R 1
C C6 0.3079(2) 0.7990(5) 0.0828(9) 0.0641(11) Uani d . 1
H H6 0.3510 0.8476 0.1113 0.077 Uiso calc R 1
C C7 0.25254(17) 0.8190(5) 0.2264(7) 0.0505(10) Uani d . 1
H H7 0.2590 0.8830 0.3506 0.061 Uiso calc R 1
C C8 0.0000 0.7094(6) 0.4089(7) 0.0388(11) Uani d S 1
C C9 0.03658(16) 0.9138(4) 0.1698(5) 0.0361(7) Uani d . 1
C C10 0.07437(17) 1.0423(4) 0.0804(6) 0.0430(8) Uani d . 1
H H10 0.1230 1.0425 0.0812 0.052 Uiso calc R 1
C C11 0.03590(19) 1.1734(4) -0.0123(7) 0.0553(10) Uani d . 1
H H11 0.0596 1.2619 -0.0748 0.066 Uiso calc R 1
C C12 0.0000 0.8038(8) 0.6262(8) 0.0549(14) Uani d S 1
H H12A -0.0386 0.7670 0.7135 0.082 Uiso d R 1
H H12B 0.0000 0.9205 0.5993 0.082 Uiso d SR 1
C C13 0.0000 0.5227(6) 0.4407(9) 0.0558(14) Uani d S 1
H H13A -0.0388 0.4917 0.5311 0.084 Uiso d R 1
H H13B 0.0000 0.4688 0.3020 0.084 Uiso d SR 1

loop_
_atom_site_aniso_label
_atom_site_aniso_U_11
_atom_site_aniso_U_22
_atom_site_aniso_U_33
_atom_site_aniso_U_12
_atom_site_aniso_U_13
_atom_site_aniso_U_23
N1 0.0354(15) 0.0457(16) 0.0328(13) 0.0022(12) -0.0027(11) 0.0001(11)
O1 0.0520(15) 0.0622(15) 0.0545(16) 0.0005(12) -0.0054(12) -0.0179(13)
C1 0.049(2) 0.055(2) 0.0384(18) 0.0024(15) -0.0090(18) -0.0074(17)
C2 0.0366(18) 0.0411(17) 0.0469(18) 0.0058(14) -0.0076(16) 0.0004(16)
C3 0.0365(18) 0.0395(17) 0.0449(18) 0.0085(14) -0.0066(15) 0.0019(15)
C4 0.046(2) 0.054(2) 0.050(2) 0.0123(16) 0.0004(17) 0.0021(18)
C5 0.056(2) 0.056(2) 0.067(3) 0.0104(18) 0.014(2) 0.020(2)
C6 0.042(2) 0.057(2) 0.093(3) -0.0062(17) -0.002(2) 0.012(2)
C7 0.0351(19) 0.055(2) 0.062(3) 0.0009(15) -0.0094(18) -0.0043(17)
C8 0.036(2) 0.045(2) 0.035(3) 0.000 0.000 -0.001(2)
C9 0.0387(15) 0.0391(15) 0.0307(15) -0.0013(14) -0.0008(15) -0.0056(13)
C10 0.0295(16) 0.0492(19) 0.0504(19) -0.0041(14) 0.0008(16) -0.0064(16)
C11 0.069(2) 0.0404(19) 0.056(2) -0.0060(16) 0.005(2) 0.0039(16)
C12 0.049(3) 0.082(4) 0.035(3) 0.000 0.000 -0.008(3)
C13 0.056(3) 0.055(3) 0.056(3) 0.000 0.000 0.008(3)

loop_
_atom_type_symbol
_atom_type_description
_atom_type_scat_dispersion_real
_atom_type_scat_dispersion_imag
_atom_type_scat_source
C C 0.0033 0.0000 'International Tables Vol C Tables 4.2.6.8 and 6.1.1.4'
H H 0.0000 0.0000 'International Tables Vol C Tables 4.2.6.8 and 6.1.1.4'
N N 0.0061 0.0000 'International Tables Vol C Tables 4.2.6.8 and 6.1.1.4'
O O 0.0106 0.0000 'International Tables Vol C Tables 4.2.6.8 and 6.1.1.4'

loop_
_geom_angle_atom_site_label_1
_geom_angle_atom_site_label_2
_geom_angle_atom_site_label_3
_geom_angle_site_symmetry_1
_geom_angle_site_symmetry_3
_geom_angle
C9 N1 C1 . . 118.7(3)
C9 N1 C8 . . 104.8(3)
C1 N1 C8 . . 118.2(3)
C3 O1 H1 . . 109.5
N1 C1 C2 . . 113.3(3)
N1 C1 H1A . . 108.9
C2 C1 H1A . . 108.9
N1 C1 H1B . . 108.9
C2 C1 H1B . . 108.9
H1A C1 H1B . . 107.7
C3 C2 C7 . . 117.7(3)
C3 C2 C1 . . 122.3(3)
C7 C2 C1 . . 119.8(3)
O1 C3 C4 . . 118.2(3)
O1 C3 C2 . . 121.6(3)
C4 C3 C2 . . 120.2(3)
C5 C4 C3 . . 120.5(4)
C5 C4 H4 . . 119.7
C3 C4 H4 . . 119.7
C4 C5 C6 . . 120.6(4)
C4 C5 H5 . . 119.7
C6 C5 H5 . . 119.7
C5 C6 C7 . . 118.9(3)
C5 C6 H6 . . 120.5
C7 C6 H6 . . 120.5
C6 C7 C2 . . 122.0(4)
C6 C7 H7 . . 119.0
C2 C7 H7 . . 119.0
N1 C8 N1 . 4 99.3(3)
N1 C8 C13 . . 111.5(3)
N1 C8 C13 4 . 111.5(3)
N1 C8 C12 . . 110.8(2)
N1 C8 C12 4 . 110.8(2)
C13 C8 C12 . . 112.3(4)
C10 C9 C9 . 4 121.6(2)
C10 C9 N1 . . 130.0(3)
C9 C9 N1 4 . 108.33(16)
C9 C10 C11 . . 116.9(3)
C9 C10 H10 . . 121.6
C11 C10 H10 . . 121.6
C11 C11 C10 4 . 121.5(2)
C11 C11 H11 4 . 119.3
C10 C11 H11 . . 119.3
C8 C12 H12A . . 109.4
C8 C12 H12B . . 109.7
H12A C12 H12B . . 113.7
C8 C13 H13A . . 109.4
C8 C13 H13B . . 109.6
H13A C13 H13B . . 113.4

loop_
_geom_bond_atom_site_label_1
_geom_bond_atom_site_label_2
_geom_bond_site_symmetry_2
_geom_bond_distance
N1 C9 . 1.420(4)
N1 C1 . 1.472(4)
N1 C8 . 1.505(4)
O1 C3 . 1.373(4)
O1 H1 . 0.8200
C1 C2 . 1.505(5)
C1 H1A . 0.9700
C1 H1B . 0.9700
C2 C3 . 1.397(5)
C2 C7 . 1.402(5)
C3 C4 . 1.394(5)
C4 C5 . 1.376(5)
C4 H4 . 0.9300
C5 C6 . 1.377(6)
C5 H5 . 0.9300
C6 C7 . 1.387(6)
C6 H6 . 0.9300
C7 H7 . 0.9300
C8 N1 4 1.505(4)
C8 C13 . 1.520(7)
C8 C12 . 1.538(7)
C9 C10 . 1.379(5)
C9 C9 4 1.400(6)
C10 C11 . 1.409(5)
C10 H10 . 0.9300
C11 C11 4 1.374(7)
C11 H11 . 0.9300
C12 H12A . 0.9600
C12 H12B . 0.9564
C13 H13A . 0.9599
C13 H13B . 0.9567

loop_
_geom_hbond_atom_site_label_D
_geom_hbond_atom_site_label_H
_geom_hbond_atom_site_label_A
_geom_hbond_site_symmetry_A
_geom_hbond_distance_DH
_geom_hbond_distance_HA
_geom_hbond_distance_DA
_geom_hbond_angle_DHA
O1 H1 N1 . 0.82 1.98 2.708(4) 147.0
C4 H4 Cg1 2_564 0.93 2.71 3.51(2) 143.5

loop_
_geom_torsion_atom_site_label_1
_geom_torsion_atom_site_label_2
_geom_torsion_atom_site_label_3
_geom_torsion_atom_site_label_4
_geom_torsion_site_symmetry_1
_geom_torsion_site_symmetry_4
_geom_torsion
C9 N1 C1 C2 . . -75.7(3)
C8 N1 C1 C2 . . 155.8(3)
N1 C1 C2 C3 . . -37.1(4)
N1 C1 C2 C7 . . 147.9(3)
C7 C2 C3 O1 . . 177.8(3)
C1 C2 C3 O1 . . 2.6(5)
C7 C2 C3 C4 . . -0.1(5)
C1 C2 C3 C4 . . -175.3(3)
O1 C3 C4 C5 . . -177.4(3)
C2 C3 C4 C5 . . 0.6(5)
C3 C4 C5 C6 . . -0.3(5)
C4 C5 C6 C7 . . -0.4(6)
C5 C6 C7 C2 . . 0.9(6)
C3 C2 C7 C6 . . -0.6(5)
C1 C2 C7 C6 . . 174.7(3)
C9 N1 C8 N1 . 4 35.7(4)
C1 N1 C8 N1 . 4 170.4(2)
C9 N1 C8 C13 . . 153.2(3)
C1 N1 C8 C13 . . -72.0(4)
C9 N1 C8 C12 . . -80.9(3)
C1 N1 C8 C12 . . 53.8(4)
C1 N1 C9 C10 . . 23.7(5)
C8 N1 C9 C10 . . 158.1(4)
C1 N1 C9 C9 . 4 -157.9(2)
C8 N1 C9 C9 . 4 -23.4(2)
C9 C9 C10 C11 4 . -0.4(4)
N1 C9 C10 C11 . . 177.9(3)
C9 C10 C11 C11 . 4 0.4(4)
